data_4118153
loop_
_publ_author_name
'Matthew J. Polinski'
'Daniel J. Grant'
'Shuao Wang'
'Evgeny V. Alekseev'
'Justin N. Cross'
'Eric M. Villa'
'Wulf Depmeier'
'Laura Gagliardi'
'Thomas E. Albrecht-Schmitt'

_publ_section_title
;
 Differentiating between Trivalent Lanthanides and Actinides
;
_journal_name_full 'Journal of the American Chemical Society'
_journal_page_first 10682
_journal_page_last 10692
_journal_paper_doi 10.1021/ja303804r
_journal_volume 134
_journal_year 2012
_chemical_formula_moiety Y[B6O9(OH)3]
_chemical_formula_sum 'B6 O12 Y'
_chemical_formula_weight 345.77
_chemical_name_common 'Yttrium(III) Borate Chloride'
_chemical_name_systematic
; 
 ? 
;
_space_group_IT_number 161
_symmetry_cell_setting rhombohedral
_symmetry_space_group_name_Hall 'R 3 -2"c'
_symmetry_space_group_name_H-M 'R 3 c :H'
_atom_sites_solution_hydrogens none
_atom_sites_solution_primary direct
_atom_sites_solution_secondary difmap
_audit_creation_method SHELXL-97
_cell_angle_alpha 90.00
_cell_angle_beta 90.00
_cell_angle_gamma 120.00
_cell_formula_units_Z 6
_cell_length_a 8.346(19)
_cell_length_b 8.346(19)
_cell_length_c 20.58(8)
_cell_measurement_reflns_used 483
_cell_measurement_temperature 100(2)
_cell_measurement_theta_max 27.54
_cell_measurement_theta_min 3.44
_cell_volume 1241(6)
_computing_cell_refinement 'Smart Saint'
_computing_data_collection Smart
_computing_data_reduction SAINT
_computing_molecular_graphics 'SHELXP-91 (Sheldrick, 1997)'
_computing_publication_material 'SHELXCIF-97 (Sheldrick, 2000)'
_computing_structure_refinement 'SHELXL-97 (Sheldrick, 2008)'
_computing_structure_solution 'SHELXS-97 (Sheldrick, 2008)'
_diffrn_ambient_temperature 100(2)
_diffrn_measured_fraction_theta_full 0.997
_diffrn_measured_fraction_theta_max 0.997
_diffrn_measurement_device_type 'BRUKER apex II'
_diffrn_measurement_method '0.5 wide w/ exposures'
_diffrn_radiation_monochromator 'Quazar Optics'
_diffrn_radiation_source 'Imus microfocused'
_diffrn_radiation_type MoK\a
_diffrn_radiation_wavelength 0.71073
_diffrn_reflns_av_R_equivalents 0.0504
_diffrn_reflns_av_sigmaI/netI 0.0472
_diffrn_reflns_limit_h_max 6
_diffrn_reflns_limit_h_min -10
_diffrn_reflns_limit_k_max 10
_diffrn_reflns_limit_k_min -9
_diffrn_reflns_limit_l_max 11
_diffrn_reflns_limit_l_min -26
_diffrn_reflns_number 1486
_diffrn_reflns_theta_full 27.54
_diffrn_reflns_theta_max 27.54
_diffrn_reflns_theta_min 3.44
_exptl_absorpt_coefficient_mu 7.118
_exptl_absorpt_correction_T_max 0.659
_exptl_absorpt_correction_T_min 0.652
_exptl_absorpt_correction_type numerical
_exptl_absorpt_process_details SHELTXPREP
_exptl_crystal_colour Colorless
_exptl_crystal_density_diffrn 2.775
_exptl_crystal_description Cube
_exptl_crystal_F_000 990
_exptl_crystal_size_max 0.06
_exptl_crystal_size_mid 0.06
_exptl_crystal_size_min 0.06
_refine_diff_density_max 0.638
_refine_diff_density_min -0.634
_refine_diff_density_rms 0.120
_refine_ls_abs_structure_details 'Flack H D (1983), Acta Cryst. A39, 876-881'
_refine_ls_abs_structure_Flack -0.01(2)
_refine_ls_extinction_method none
_refine_ls_goodness_of_fit_ref 1.055
_refine_ls_hydrogen_treatment none
_refine_ls_matrix_type full
_refine_ls_number_parameters 59
_refine_ls_number_reflns 483
_refine_ls_number_restraints 7
_refine_ls_restrained_S_all 1.049
_refine_ls_R_factor_all 0.0311
_refine_ls_R_factor_gt 0.0273
_refine_ls_shift/su_max 0.000
_refine_ls_shift/su_mean 0.000
_refine_ls_structure_factor_coef Fsqd
_refine_ls_weighting_details 'calc w=1/[\s^2^(Fo^2^)+(0.0345P)^2^+0.0000P] where P=(Fo^2^+2Fc^2^)/3'
_refine_ls_weighting_scheme calc
_refine_ls_wR_factor_gt 0.0626
_refine_ls_wR_factor_ref 0.0654
_reflns_number_gt 449
_reflns_number_total 483
_reflns_threshold_expression >2sigma(I)
_cod_data_source_file ja303804r_si_002_5.cif
_cod_data_source_block save
_cod_original_cell_volume 1242(7)
_cod_original_sg_symbol_H-M 'R 3 c'
_cod_database_code 4118153

loop_
_symmetry_equiv_pos_as_xyz
'x, y, z'
'-y, x-y, z'
'-x+y, -x, z'
'-y, -x, z+1/2'
'-x+y, y, z+1/2'
'x, x-y, z+1/2'
'x+2/3, y+1/3, z+1/3'
'-y+2/3, x-y+1/3, z+1/3'
'-x+y+2/3, -x+1/3, z+1/3'
'-y+2/3, -x+1/3, z+5/6'
'-x+y+2/3, y+1/3, z+5/6'
'x+2/3, x-y+1/3, z+5/6'
'x+1/3, y+2/3, z+2/3'
'-y+1/3, x-y+2/3, z+2/3'
'-x+y+1/3, -x+2/3, z+2/3'
'-y+1/3, -x+2/3, z+7/6'
'-x+y+1/3, y+2/3, z+7/6'
'x+1/3, x-y+2/3, z+7/6'

loop_
_atom_site_label
_atom_site_type_symbol
_atom_site_fract_x
_atom_site_fract_y
_atom_site_fract_z
_atom_site_U_iso_or_equiv
_atom_site_adp_type
_atom_site_occupancy
_atom_site_symmetry_multiplicity
_atom_site_calc_flag
_atom_site_refinement_flags
Y1 Y -0.6667 -0.3333 -0.01266(7) 0.00404(19) Uani 1 3 d S
O1 O -0.4242(4) -0.4121(4) -0.03015(14) 0.0045(6) Uani 1 1 d .
O3 O -0.8389(5) -0.2715(5) 0.06255(15) 0.0058(7) Uani 1 1 d .
O2 O -0.7543(4) -0.5579(5) -0.09439(15) 0.0057(7) Uani 1 1 d .
B1 B -0.3226(8) -0.4210(7) 0.0205(3) 0.0060(10) Uani 1 1 d U
O4 O -0.1351(5) -0.3330(5) 0.02082(15) 0.0066(7) Uani 1 1 d .
B2 B -1.0372(7) -0.3746(7) 0.0713(3) 0.0068(11) Uani 1 1 d .

loop_
_atom_site_aniso_label
_atom_site_aniso_U_11
_atom_site_aniso_U_22
_atom_site_aniso_U_33
_atom_site_aniso_U_23
_atom_site_aniso_U_13
_atom_site_aniso_U_12
Y1 0.0040(2) 0.0040(2) 0.0042(3) 0.000 0.000 0.00199(11)
O1 0.0049(16) 0.0032(16) 0.0055(14) 0.0017(12) 0.0026(12) 0.0021(13)
O3 0.0066(16) 0.0049(16) 0.0050(14) 0.0003(11) 0.0025(13) 0.0021(13)
O2 0.0051(18) 0.0060(17) 0.0059(15) -0.0003(13) 0.0005(12) 0.0028(13)
B1 0.0070(17) 0.0042(17) 0.0082(17) -0.0003(13) 0.0008(13) 0.0039(15)
O4 0.0068(17) 0.0080(16) 0.0058(14) 0.0000(13) -0.0003(11) 0.0042(14)
B2 0.008(3) 0.007(2) 0.006(2) 0.000(2) 0.001(2) 0.005(2)

loop_
_atom_type_symbol
_atom_type_description
_atom_type_scat_dispersion_real
_atom_type_scat_dispersion_imag
_atom_type_scat_source
B B 0.0013 0.0007 'International Tables Vol C Tables 4.2.6.8 and 6.1.1.4'
O O 0.0106 0.0060 'International Tables Vol C Tables 4.2.6.8 and 6.1.1.4'
Y Y -2.7962 3.5667 'International Tables Vol C Tables 4.2.6.8 and 6.1.1.4'

loop_
_geom_angle_atom_site_label_1
_geom_angle_atom_site_label_2
_geom_angle_atom_site_label_3
_geom_angle
_geom_angle_site_symmetry_1
_geom_angle_site_symmetry_3
O3 Y1 O3 81.0(2) . 2_455
O3 Y1 O3 81.0(2) . 3_445
O3 Y1 O3 81.0(2) 2_455 3_445
O3 Y1 O2 87.5(3) . 3_445
O3 Y1 O2 142.78(14) 2_455 3_445
O3 Y1 O2 132.08(16) 3_445 3_445
O3 Y1 O2 142.78(14) . 2_455
O3 Y1 O2 132.08(16) 2_455 2_455
O3 Y1 O2 87.5(3) 3_445 2_455
O2 Y1 O2 74.3(2) 3_445 2_455
O3 Y1 O2 132.08(16) . .
O3 Y1 O2 87.5(3) 2_455 .
O3 Y1 O2 142.78(14) 3_445 .
O2 Y1 O2 74.3(2) 3_445 .
O2 Y1 O2 74.3(2) 2_455 .
O3 Y1 O1 73.36(14) . 2_455
O3 Y1 O1 147.00(17) 2_455 2_455
O3 Y1 O1 74.92(14) 3_445 2_455
O2 Y1 O1 57.24(11) 3_445 2_455
O2 Y1 O1 69.47(11) 2_455 2_455
O2 Y1 O1 125.1(2) . 2_455
O3 Y1 O1 74.92(14) . 3_445
O3 Y1 O1 73.36(14) 2_455 3_445
O3 Y1 O1 147.00(17) 3_445 3_445
O2 Y1 O1 69.47(11) 3_445 3_445
O2 Y1 O1 125.1(2) 2_455 3_445
O2 Y1 O1 57.24(11) . 3_445
O1 Y1 O1 117.87(5) 2_455 3_445
O3 Y1 O1 147.00(17) . .
O3 Y1 O1 74.92(14) 2_455 .
O3 Y1 O1 73.36(14) 3_445 .
O2 Y1 O1 125.1(2) 3_445 .
O2 Y1 O1 57.24(11) 2_455 .
O2 Y1 O1 69.47(11) . .
O1 Y1 O1 117.87(5) 2_455 .
O1 Y1 O1 117.87(5) 3_445 .
O3 Y1 B2 166.13(14) . 12_554
O3 Y1 B2 102.9(2) 2_455 12_554
O3 Y1 B2 86.4(3) 3_445 12_554
O2 Y1 B2 96.7(3) 3_445 12_554
O2 Y1 B2 29.68(12) 2_455 12_554
O2 Y1 B2 61.73(18) . 12_554
O1 Y1 B2 97.83(14) 2_455 12_554
O1 Y1 B2 118.93(18) 3_445 12_554
O1 Y1 B2 29.36(13) . 12_554
O3 Y1 B2 102.9(2) . 10_334
O3 Y1 B2 86.4(3) 2_455 10_334
O3 Y1 B2 166.13(14) 3_445 10_334
O2 Y1 B2 61.73(18) 3_445 10_334
O2 Y1 B2 96.7(3) 2_455 10_334
O2 Y1 B2 29.68(12) . 10_334
O1 Y1 B2 118.93(18) 2_455 10_334
O1 Y1 B2 29.36(13) 3_445 10_334
O1 Y1 B2 97.83(14) . 10_334
B2 Y1 B2 90.8(2) 12_554 10_334
O3 Y1 B2 86.4(3) . 11_354
O3 Y1 B2 166.13(14) 2_455 11_354
O3 Y1 B2 102.9(2) 3_445 11_354
O2 Y1 B2 29.68(12) 3_445 11_354
O2 Y1 B2 61.73(18) 2_455 11_354
O2 Y1 B2 96.7(3) . 11_354
O1 Y1 B2 29.36(13) 2_455 11_354
O1 Y1 B2 97.83(14) 3_445 11_354
O1 Y1 B2 118.93(18) . 11_354
B2 Y1 B2 90.8(2) 12_554 11_354
B2 Y1 B2 90.8(2) 10_334 11_354
B1 O1 B2 131.9(4) . 12_554
B1 O1 Y1 121.4(3) . .
B2 O1 Y1 96.1(3) 12_554 .
B2 O3 Y1 126.8(3) . .
B1 O2 B2 124.1(4) 12_444 10_334
B1 O2 Y1 130.4(3) 12_444 .
B2 O2 Y1 99.5(2) 10_334 .
O4 B1 O1 123.6(4) . .
O4 B1 O2 120.0(4) . 18_544
O1 B1 O2 116.4(5) . 18_544
B1 O4 B2 120.3(4) . 1_655
O3 B2 O4 112.2(4) . 1_455
O3 B2 O1 111.6(4) . 18_444
O4 B2 O1 110.8(5) 1_455 18_444
O3 B2 O2 111.4(4) . 16_334
O4 B2 O2 109.0(4) 1_455 16_334
O1 B2 O2 101.3(4) 18_444 16_334
O3 B2 Y1 142.3(3) . 16_334
O4 B2 Y1 105.4(3) 1_455 16_334
O1 B2 Y1 54.5(2) 18_444 16_334
O2 B2 Y1 50.8(2) 16_334 16_334

loop_
_geom_bond_atom_site_label_1
_geom_bond_atom_site_label_2
_geom_bond_distance
_geom_bond_site_symmetry_2
Y1 O3 2.339(6) .
Y1 O3 2.339(6) 2_455
Y1 O3 2.339(6) 3_445
Y1 O2 2.347(7) 3_445
Y1 O2 2.347(7) 2_455
Y1 O2 2.347(7) .
Y1 O1 2.447(6) 2_455
Y1 O1 2.447(6) 3_445
Y1 O1 2.447(6) .
Y1 B2 2.987(8) 12_554
Y1 B2 2.987(8) 10_334
Y1 B2 2.987(8) 11_354
O1 B1 1.368(7) .
O1 B2 1.473(8) 12_554
O3 B2 1.445(7) .
O2 B1 1.375(7) 12_444
O2 B2 1.500(7) 10_334
B1 O4 1.356(7) .
B1 O2 1.375(7) 18_544
O4 B2 1.467(7) 1_655
B2 O4 1.467(7) 1_455
B2 O1 1.473(8) 18_444
B2 O2 1.500(7) 16_334
B2 Y1 2.987(8) 16_334
